data_2008352
loop_
_publ_author_name
'Moreno-Fuquen, Rodolfo'
'Jaramillo-G\'omez, Luz Marina'
'Mart\'in-Franco,  Jaime'

_publ_section_title
;(<i>E</i>)-Dimethyl
 4-isopropyl-3-[tris(trimethylsilyl)silylmethylene]-1,1-cyclohexanedicarboxylate
;
_journal_issue 4
_journal_name_full 'Acta Crystallographica Section C'
_journal_page_first 630
_journal_page_last 632
_journal_paper_doi 10.1107/S010827019801378X
_journal_volume 55
_journal_year 1999
_chemical_formula_sum 'C23 H48 O4 Si4'
_chemical_formula_weight 500.97
_chemical_name_systematic
;
 ?
;
_space_group_IT_number 14
_symmetry_cell_setting monoclinic
_symmetry_space_group_name_Hall '-P 2yn'
_symmetry_space_group_name_H-M 'P 1 21/n 1'
_audit_creation_method SHELXL
_cell_angle_alpha 90.00
_cell_angle_beta 98.820(10)
_cell_angle_gamma 90.00
_cell_formula_units_Z 4
_cell_length_a 9.6682(9)
_cell_length_b 33.169(2)
_cell_length_c 9.9711(8)
_cell_measurement_reflns_used 25
_cell_measurement_temperature 293(2)
_cell_measurement_theta_max 17.97
_cell_measurement_theta_min 9.89
_cell_volume 3159.8(4)
_computing_cell_refinement 'CAD-4 Software'
_computing_data_collection 'CAD-4 Software (Frenz, 1978)'
_computing_data_reduction 'VAXSDP (Frenz, 1978)'
_computing_molecular_graphics 'ZORTEP (Zsolnai, 1995)'
_computing_publication_material VAXSDP
_computing_structure_refinement 'SHELXL93 (Sheldrick, 1993)'
_computing_structure_solution 'SHELXS86 (Sheldrick, 1985)'
_diffrn_measurement_device 'Enraf-Nonius CAD-4'
_diffrn_measurement_method \w/2\q
_diffrn_radiation_monochromator graphite
_diffrn_radiation_source 'fine-focus sealed tube'
_diffrn_radiation_type MoK\a
_diffrn_radiation_wavelength 0.71073
_diffrn_reflns_av_R_equivalents 0.0167
_diffrn_reflns_av_sigmaI/netI 0.0380
_diffrn_reflns_limit_h_max 12
_diffrn_reflns_limit_h_min 0
_diffrn_reflns_limit_k_max 0
_diffrn_reflns_limit_k_min -41
_diffrn_reflns_limit_l_max 12
_diffrn_reflns_limit_l_min -12
_diffrn_reflns_number 6781
_diffrn_reflns_theta_max 26.30
_diffrn_reflns_theta_min 2.40
_diffrn_standards_decay_% 1.35
_diffrn_standards_interval_time 120
_diffrn_standards_number 3
_exptl_absorpt_coefficient_mu 0.211
_exptl_absorpt_correction_type none
_exptl_crystal_colour colourless
_exptl_crystal_density_diffrn 1.053
_exptl_crystal_density_method not_measured
_exptl_crystal_description transparent_plates
_exptl_crystal_F_000 1096
_exptl_crystal_size_max 0.24
_exptl_crystal_size_mid 0.20
_exptl_crystal_size_min 0.16
_refine_diff_density_max 0.321
_refine_diff_density_min -0.316
_refine_ls_extinction_method none
_refine_ls_goodness_of_fit_all 1.097
_refine_ls_goodness_of_fit_obs 1.015
_refine_ls_hydrogen_treatment constr
_refine_ls_matrix_type full
_refine_ls_number_parameters 281
_refine_ls_number_reflns 6401
_refine_ls_number_restraints 0
_refine_ls_restrained_S_all 1.098
_refine_ls_restrained_S_obs 1.015
_refine_ls_R_factor_all 0.1005
_refine_ls_R_factor_obs 0.0534
_refine_ls_shift/esd_max 0.001
_refine_ls_shift/esd_mean 0.000
_refine_ls_structure_factor_coef Fsqd
_refine_ls_weighting_details 'w = 1/[\s^2^(Fo^2^)+(0.0682P)^2^+2.6905P] where P=(Fo^2^+2Fc^2^)/3'
_refine_ls_weighting_scheme calc
_refine_ls_wR_factor_all 0.1799
_refine_ls_wR_factor_obs 0.1350
_reflns_number_observed 4289
_reflns_number_total 6402
_reflns_observed_criterion >2sigma(I)
_cod_data_source_file fr1141.cif
_cod_data_source_block global
_cod_depositor_comments
;
The following automatic conversions were performed:

'_refine_ls_weighting_scheme' value
'1/[\s^2^(Fo^2^)+(0.0682P)^2^+2.6905P] where P=(Fo^2^+2Fc^2^)/3' was
changed to 'calc'. New tag '_refine_ls_weighting_details' was
created. The value of the new tag was set to 'w =
1/[\s^2^(Fo^2^)+(0.0682P)^2^+2.6905P] where P=(Fo^2^+2Fc^2^)/3'.

Automatic conversion script
Id: cif_fix_values 3143 2015-03-26 13:38:13Z robertas 
;
_cod_original_sg_symbol_H-M 'P 21/n'
_cod_original_formula_sum 'C23 H48 Si4 O4'
_cod_database_code 2008352

loop_
_symmetry_equiv_pos_as_xyz
'x, y, z'
'x+1/2, -y+1/2, z+1/2'
'-x, -y, -z'
'-x-1/2, y-1/2, -z-1/2'

loop_
_atom_site_aniso_label
_atom_site_aniso_U_11
_atom_site_aniso_U_22
_atom_site_aniso_U_33
_atom_site_aniso_U_12
_atom_site_aniso_U_13
_atom_site_aniso_U_23
Si1 0.0435(4) 0.0394(4) 0.0426(4) -0.0001(3) 0.0059(3) 0.0054(3)
Si2 0.0586(6) 0.0607(6) 0.0486(5) -0.0030(5) -0.0044(4) -0.0007(4)
Si3 0.0630(6) 0.0588(6) 0.0702(7) -0.0144(5) -0.0004(5) 0.0227(5)
Si4 0.0625(6) 0.0599(6) 0.0790(7) 0.0194(5) 0.0177(5) 0.0002(5)
O1 0.0351(12) 0.113(2) 0.0602(14) 0.0032(12) 0.0113(11) 0.0290(14)
O2 0.068(2) 0.204(4) 0.0465(15) -0.038(2) 0.0129(13) 0.029(2)
O3 0.141(3) 0.073(2) 0.0381(13) -0.017(2) 0.0144(15) 0.0055(12)
O4 0.074(2) 0.0513(13) 0.0524(13) 0.0002(11) 0.0124(12) -0.0016(10)
C1 0.0370(15) 0.0408(15) 0.0399(15) 0.0015(12) 0.0065(12) 0.0003(12)
C2 0.0350(15) 0.053(2) 0.045(2) -0.0009(13) 0.0043(12) 0.0052(13)
C3 0.038(2) 0.052(2) 0.048(2) 0.0048(13) 0.0009(13) 0.0054(14)
C4 0.044(2) 0.051(2) 0.0381(15) 0.0011(13) 0.0014(12) 0.0095(12)
C5 0.0370(15) 0.046(2) 0.0350(14) -0.0002(12) 0.0080(11) 0.0088(12)
C6 0.0358(15) 0.048(2) 0.045(2) 0.0012(12) 0.0060(12) 0.0085(13)
C7 0.0389(15) 0.043(2) 0.0407(15) -0.0011(12) 0.0089(12) 0.0024(12)
C8 0.045(2) 0.059(2) 0.042(2) -0.0087(14) 0.0110(13) 0.0044(14)
C9 0.039(2) 0.121(4) 0.099(3) 0.004(2) 0.028(2) 0.025(3)
C10 0.043(2) 0.054(2) 0.039(2) -0.0044(13) 0.0056(13) 0.0050(13)
C11 0.100(3) 0.064(2) 0.073(3) -0.003(2) 0.016(2) -0.015(2)
C12 0.053(2) 0.063(2) 0.050(2) -0.002(2) -0.0001(15) 0.000(2)
C13 0.091(3) 0.101(3) 0.070(3) 0.012(3) -0.028(2) -0.015(2)
C14 0.133(4) 0.068(3) 0.077(3) -0.013(3) -0.014(3) -0.009(2)
C15 0.065(3) 0.084(3) 0.119(4) -0.013(2) -0.001(3) -0.019(3)
C16 0.081(3) 0.079(3) 0.062(2) -0.008(2) 0.020(2) -0.016(2)
C17 0.165(6) 0.100(4) 0.075(3) -0.003(4) -0.041(3) 0.012(3)
C18 0.102(4) 0.111(4) 0.193(6) -0.006(3) 0.074(4) 0.053(4)
C19 0.228(8) 0.143(5) 0.112(5) -0.128(6) -0.010(5) 0.019(4)
C20 0.088(3) 0.104(4) 0.153(5) -0.017(3) -0.006(3) 0.077(4)
C21 0.091(4) 0.106(4) 0.154(5) 0.028(3) 0.071(4) 0.015(4)
C22 0.124(5) 0.161(6) 0.144(5) 0.030(4) 0.031(4) -0.078(5)
C23 0.108(4) 0.129(5) 0.160(5) 0.068(4) 0.051(4) 0.058(4)

loop_
_atom_site_label
_atom_site_fract_x
_atom_site_fract_y
_atom_site_fract_z
_atom_site_U_iso_or_equiv
_atom_site_thermal_displace_type
_atom_site_calc_flag
_atom_site_refinement_flags
_atom_site_occupancy
_atom_site_disorder_group
_atom_site_type_symbol
Si1 0.79425(9) 0.14935(2) 0.95526(8) 0.0419(2) Uani d . 1 . Si
Si2 0.70596(11) 0.10808(3) 0.76855(10) 0.0573(3) Uani d . 1 . Si
Si3 0.92530(11) 0.20193(3) 0.87766(11) 0.0651(3) Uani d . 1 . Si
Si4 0.61534(12) 0.17859(3) 1.05953(12) 0.0664(3) Uani d . 1 . Si
O1 0.5533(2) 0.03326(9) 1.2370(2) 0.0690(7) Uani d . 1 . O
O2 0.6699(3) 0.02188(12) 1.4401(3) 0.1060(13) Uani d . 1 . O
O3 0.7878(4) 0.02339(8) 1.0217(2) 0.0840(9) Uani d . 1 . O
O4 0.7942(3) -0.02628(7) 1.1702(2) 0.0591(6) Uani d . 1 . O
C1 0.9319(3) 0.09994(8) 1.1847(3) 0.0392(6) Uani d . 1 . C
C2 1.0632(3) 0.08787(9) 1.2808(3) 0.0447(7) Uani d . 1 . C
H2 1.1435 0.09353 1.2346 0.076 Uiso calc R 1 . H
C3 1.0617(3) 0.04231(9) 1.3072(3) 0.0467(7) Uani d . 1 . C
H31 1.0674 0.02803 1.2233 0.076 Uiso calc R 1 . H
H32 1.1431 0.03508 1.3722 0.076 Uiso calc R 1 . H
C4 0.9303(3) 0.02929(9) 1.3614(3) 0.0448(7) Uani d . 1 . C
H41 0.9257 0.04294 1.4466 0.076 Uiso calc R 1 . H
H42 0.9341 0.00050 1.3786 0.076 Uiso calc R 1 . H
C5 0.7983(3) 0.03920(9) 1.2599(3) 0.0389(6) Uani d . 1 . C
C6 0.7959(3) 0.08413(9) 1.2206(3) 0.0432(7) Uani d . 1 . C
H61 0.7228 0.08827 1.1436 0.076 Uiso calc R 1 . H
H62 0.7716 0.09983 1.2957 0.076 Uiso calc R 1 . H
C7 0.9358(3) 0.12409(8) 1.0782(3) 0.0407(6) Uani d . 1 . C
H7 1.0259 0.12953 1.0613 0.076 Uiso calc R 1 . H
C8 0.6680(3) 0.03028(10) 1.3250(3) 0.0482(7) Uani d . 1 . C
C9 0.4216(4) 0.02821(15) 1.2884(5) 0.0845(14) Uani d . 1 . C
H91 0.3478 0.0236 1.2140 0.076 Uiso calc R 1 . H
H92 0.4017 0.0521 1.336 0.076 Uiso calc R 1 . H
H93 0.4284 0.0056 1.349 0.076 Uiso calc R 1 . H
C10 0.7921(3) 0.01235(9) 1.1351(3) 0.0456(7) Uani d . 1 . C
C11 0.7917(5) -0.05551(12) 1.0633(4) 0.0787(12) Uani d . 1 . C
H111 0.794 -0.08216 1.1011 0.076 Uiso calc R 1 . H
H112 0.8716 -0.0516 1.0182 0.076 Uiso calc R 1 . H
H113 0.7076 -0.0522 0.9992 0.076 Uiso calc R 1 . H
C12 1.0812(4) 0.11369(10) 1.4128(3) 0.0559(8) Uani d . 1 . C
H12 0.9959(4) 0.11080(10) 1.4538(3) 0.076 Uiso calc R 1 . H
C13 1.2042(5) 0.10023(15) 1.5170(4) 0.0915(14) Uani d . 1 . C
H131 1.1877 0.0734 1.5466 0.076 Uiso calc R 1 . H
H132 1.2142 0.1182 1.5934 0.076 Uiso calc R 1 . H
H133 1.2882 0.1006 1.4767 0.076 Uiso calc R 1 . H
C14 1.0981(6) 0.15788(13) 1.3812(5) 0.096(2) Uani d . 1 . C
H141 1.0179 0.1669 1.3197 0.076 Uiso calc R 1 . H
H142 1.1809 0.1615 1.340 0.076 Uiso calc R 1 . H
H143 1.106 0.17324 1.4636 0.076 Uiso calc R 1 . H
C15 0.5458(4) 0.08058(14) 0.7979(5) 0.0912(14) Uani d . 1 . C
H151 0.4737 0.09962 0.810 0.076 Uiso calc R 1 . H
H152 0.5666 0.0643 0.8781 0.076 Uiso calc R 1 . H
H153 0.5142 0.0636 0.7213 0.076 Uiso calc R 1 . H
C16 0.8432(4) 0.07150(12) 0.7368(4) 0.0733(11) Uani d . 1 . C
H161 0.9230 0.08588 0.715 0.076 Uiso calc R 1 . H
H162 0.8068 0.0543 0.6623 0.076 Uiso calc R 1 . H
H163 0.8706 0.0555 0.8166 0.076 Uiso calc R 1 . H
C17 0.6556(7) 0.1389(2) 0.6122(5) 0.119(2) Uani d . 1 . C
H171 0.7363 0.1530 0.5910 0.076 Uiso calc R 1 . H
H172 0.5850 0.1581 0.6271 0.076 Uiso calc R 1 . H
H173 0.620 0.1216 0.5379 0.076 Uiso calc R 1 . H
C18 1.0697(6) 0.1793(2) 0.8004(7) 0.130(2) Uani d . 1 . C
H181 1.0314 0.1627 0.7249 0.076 Uiso calc R 1 . H
H182 1.1272 0.1631 0.8667 0.076 Uiso calc R 1 . H
H183 1.1253 0.2003 0.770 0.076 Uiso calc R 1 . H
C19 1.0072(8) 0.2327(2) 1.0197(6) 0.165(3) Uani d . 1 . C
H191 1.064 0.2159 1.0845 0.076 Uiso calc R 1 . H
H192 0.9360 0.2454 1.0622 0.076 Uiso calc R 1 . H
H193 1.065 0.2530 0.9870 0.076 Uiso calc R 1 . H
C20 0.8262(5) 0.2364(2) 0.7530(6) 0.117(2) Uani d . 1 . C
H201 0.7483 0.2474 0.7901 0.076 Uiso calc R 1 . H
H202 0.792 0.2218 0.6714 0.076 Uiso calc R 1 . H
H203 0.8862 0.2579 0.733 0.076 Uiso calc R 1 . H
C21 0.4792(5) 0.1445(2) 1.1054(6) 0.111(2) Uani d . 1 . C
H211 0.5186 0.1278 1.1801 0.076 Uiso calc R 1 . H
H212 0.4442 0.1279 1.0289 0.076 Uiso calc R 1 . H
H213 0.4039 0.1602 1.131 0.076 Uiso calc R 1 . H
C22 0.6940(7) 0.2024(2) 1.2218(6) 0.142(3) Uani d . 1 . C
H221 0.752 0.1832 1.2758 0.076 Uiso calc R 1 . H
H222 0.6210 0.2112 1.2703 0.076 Uiso calc R 1 . H
H223 0.749 0.2252 1.2033 0.076 Uiso calc R 1 . H
C23 0.5212(6) 0.2163(2) 0.9429(6) 0.129(2) Uani d . 1 . C
H231 0.5828 0.2384 0.932 0.076 Uiso calc R 1 . H
H232 0.4416 0.2261 0.9799 0.076 Uiso calc R 1 . H
H233 0.490 0.2040 0.8563 0.076 Uiso calc R 1 . H

loop_
_atom_type_symbol
_atom_type_description
_atom_type_scat_dispersion_real
_atom_type_scat_dispersion_imag
_atom_type_scat_source
Si Si 0.0817 0.0704 'International Tables Vol C Tables 4.2.6.8 and 6.1.1.4'
O O 0.0106 0.0060 'International Tables Vol C Tables 4.2.6.8 and 6.1.1.4'
C C 0.0033 0.0016 'International Tables Vol C Tables 4.2.6.8 and 6.1.1.4'
H H 0.0000 0.0000 'International Tables Vol C Tables 4.2.6.8 and 6.1.1.4'

loop_
_geom_angle_atom_site_label_1
_geom_angle_atom_site_label_2
_geom_angle_atom_site_label_3
_geom_angle
_geom_angle_publ_flag
C7 Si1 Si3 99.73(10) ?
C7 Si1 Si4 113.82(10) ?
Si3 Si1 Si4 107.94(5) ?
C7 Si1 Si2 113.14(10) ?
Si3 Si1 Si2 108.53(5) ?
Si4 Si1 Si2 112.63(5) ?
C15 Si2 C16 109.9(2) ?
C15 Si2 C17 106.5(3) ?
C16 Si2 C17 108.5(2) ?
C15 Si2 Si1 111.7(2) ?
C16 Si2 Si1 109.33(13) ?
C17 Si2 Si1 110.9(2) ?
C19 Si3 C20 107.1(3) ?
C19 Si3 C18 106.5(4) ?
C20 Si3 C18 108.5(3) ?
C19 Si3 Si1 110.5(2) ?
C20 Si3 Si1 115.5(2) ?
C18 Si3 Si1 108.3(2) ?
C21 Si4 C23 105.6(3) ?
C21 Si4 C22 104.9(3) ?
C23 Si4 C22 110.9(3) ?
C21 Si4 Si1 117.2(2) ?
C23 Si4 Si1 108.9(2) ?
C22 Si4 Si1 109.2(2) ?
C8 O1 C9 117.0(3) ?
C10 O4 C11 117.2(3) ?
C7 C1 C6 121.9(3) ?
C7 C1 C2 122.4(3) ?
C6 C1 C2 115.6(2) ?
C1 C2 C3 109.7(2) ?
C1 C2 C12 111.2(2) ?
C3 C2 C12 113.5(3) ?
C4 C3 C2 111.8(2) ?
C3 C4 C5 111.1(2) ?
C10 C5 C8 107.5(2) yes
C10 C5 C4 109.7(2) ?
C8 C5 C4 109.5(2) ?
C10 C5 C6 111.1(2) ?
C8 C5 C6 108.3(2) ?
C4 C5 C6 110.7(2) ?
C1 C6 C5 114.6(2) ?
C1 C7 Si1 132.6(2) yes
O2 C8 O1 123.7(3) ?
O2 C8 C5 124.6(3) ?
O1 C8 C5 111.7(2) ?
O3 C10 O4 123.2(3) ?
O3 C10 C5 126.2(3) ?
O4 C10 C5 110.6(2) ?
C14 C12 C13 109.2(3) ?
C14 C12 C2 111.0(3) ?
C13 C12 C2 113.0(3) ?

loop_
_geom_bond_atom_site_label_1
_geom_bond_atom_site_label_2
_geom_bond_site_symmetry_2
_geom_bond_distance
_geom_bond_publ_flag
Si1 C7 . 1.888(3) yes
Si1 Si3 . 2.3551(12) yes
Si1 Si4 . 2.3590(13) yes
Si1 Si2 . 2.3625(13) yes
Si2 C15 . 1.859(4) ?
Si2 C16 . 1.861(4) ?
Si2 C17 . 1.866(4) ?
Si3 C19 . 1.825(5) ?
Si3 C20 . 1.845(4) ?
Si3 C18 . 1.854(5) ?
Si4 C21 . 1.845(5) ?
Si4 C23 . 1.850(5) ?
Si4 C22 . 1.856(6) ?
O1 C8 . 1.308(4) ?
O1 C9 . 1.453(4) ?
O2 C8 . 1.179(4) ?
O3 C10 . 1.183(4) ?
O4 C10 . 1.327(4) ?
O4 C11 . 1.438(4) ?
C1 C7 . 1.335(4) yes
C1 C6 . 1.509(4) ?
C1 C2 . 1.522(4) ?
C2 C3 . 1.535(4) ?
C2 C12 . 1.558(4) yes
C3 C4 . 1.518(4) ?
C4 C5 . 1.538(4) ?
C5 C10 . 1.524(4) ?
C5 C8 . 1.532(4) ?
C5 C6 . 1.540(4) ?
C12 C14 . 1.513(5) ?
C12 C13 . 1.521(5) ?

loop_
_geom_torsion_atom_site_label_1
_geom_torsion_atom_site_label_2
_geom_torsion_atom_site_label_3
_geom_torsion_atom_site_label_4
_geom_torsion
_geom_torsion_publ_flag
C7 Si1 Si2 C15 94.9(2) ?
Si3 Si1 Si2 C15 -155.4(2) ?
Si4 Si1 Si2 C15 -35.9(2) ?
C7 Si1 Si2 C16 -26.9(2) ?
Si3 Si1 Si2 C16 82.82(15) ?
Si4 Si1 Si2 C16 -157.73(15) ?
C7 Si1 Si2 C17 -146.5(3) ?
Si3 Si1 Si2 C17 -36.8(2) ?
Si4 Si1 Si2 C17 82.7(2) ?
C7 Si1 Si3 C19 -57.2(3) ?
Si4 Si1 Si3 C19 61.9(3) ?
Si2 Si1 Si3 C19 -175.8(3) ?
C7 Si1 Si3 C20 -179.0(3) ?
Si4 Si1 Si3 C20 -59.9(3) ?
Si2 Si1 Si3 C20 62.4(3) ?
C7 Si1 Si3 C18 59.1(3) ?
Si4 Si1 Si3 C18 178.2(2) ?
Si2 Si1 Si3 C18 -59.4(2) ?
C7 Si1 Si4 C21 -79.8(2) ?
Si3 Si1 Si4 C21 170.4(2) ?
Si2 Si1 Si4 C21 50.7(2) ?
C7 Si1 Si4 C23 160.4(3) ?
Si3 Si1 Si4 C23 50.7(2) ?
Si2 Si1 Si4 C23 -69.1(2) ?
C7 Si1 Si4 C22 39.2(3) ?
Si3 Si1 Si4 C22 -70.5(3) ?
Si2 Si1 Si4 C22 169.7(3) ?
C7 C1 C2 C3 -133.6(3) ?
C6 C1 C2 C3 48.7(3) ?
C7 C1 C2 C12 99.9(3) ?
C6 C1 C2 C12 -77.8(3) ?
C1 C2 C3 C4 -55.9(3) ?
C12 C2 C3 C4 69.2(3) ?
C2 C3 C4 C5 60.3(3) ?
C3 C4 C5 C10 68.9(3) ?
C3 C4 C5 C8 -173.3(3) ?
C3 C4 C5 C6 -54.1(3) ?
C7 C1 C6 C5 136.7(3) ?
C2 C1 C6 C5 -45.6(3) ?
C10 C5 C6 C1 -75.4(3) ?
C8 C5 C6 C1 166.8(2) ?
C4 C5 C6 C1 46.8(3) ?
C6 C1 C7 Si1 6.2(5) yes
C2 C1 C7 Si1 -171.3(2) ?
Si3 Si1 C7 C1 158.1(3) ?
Si4 Si1 C7 C1 43.5(3) ?
Si2 Si1 C7 C1 -86.8(3) ?
C9 O1 C8 O2 3.9(6) ?
C9 O1 C8 C5 -175.9(3) ?
C10 C5 C8 O2 127.6(4) ?
C4 C5 C8 O2 8.5(5) yes
C6 C5 C8 O2 -112.2(4) ?
C10 C5 C8 O1 -52.6(3) ?
C4 C5 C8 O1 -171.8(3) yes
C6 C5 C8 O1 67.5(3) ?
C11 O4 C10 O3 0.3(5) ?
C11 O4 C10 C5 -178.8(3) ?
C8 C5 C10 O3 119.3(4) ?
C4 C5 C10 O3 -121.8(4) ?
C6 C5 C10 O3 0.9(5) yes
C8 C5 C10 O4 -61.7(3) ?
C4 C5 C10 O4 57.3(3) ?
C6 C5 C10 O4 -180.0(2) yes
C1 C2 C12 C14 -61.9(4) ?
C3 C2 C12 C14 173.7(3) ?
C1 C2 C12 C13 175.0(3) ?
C3 C2 C12 C13 50.7(4) ?
